data_2014130
loop_
_publ_author_name
'U\,car, \.Ibrahim'
'Ye\,silel, Okan Zafer '
'Bulut, Ahmet'
'\.I\,cbudak, Hasan'
' \"Olmez, Halis'
'Kazak, Canan'

_publ_section_title
;A capped trigonal prismatic cadmium complex with tetra- and tridentate
 ligands:
 bis(triethanolamine)-\k^3^<i>N</i>,<i>O</i>,<i>O</i>';\k^4^<i>N</i>,<i>O</i>,<i>O</i>',<i>O</i>''-cadmium(II)
 squarate monohydrate
;
_journal_issue 8
_journal_name_full 'Acta Crystallographica Section C'
_journal_page_first m392
_journal_page_last m394
_journal_paper_doi 10.1107/S0108270104013174
_journal_volume 60
_journal_year 2004
_chemical_formula_iupac '[Cd (C6 H15 N O3)2] (C4 O4), H2 O'
_chemical_formula_moiety 'C12 H29 Cd N2 O6 2+, C4 O4 2-, H2 O'
_chemical_formula_sum 'C16 H31 Cd N2 O11'
_chemical_formula_weight 539.83
_chemical_name_systematic ?
_space_group_IT_number 2
_symmetry_cell_setting triclinic
_symmetry_space_group_name_Hall '-P 1'
_symmetry_space_group_name_H-M 'P -1'
_atom_sites_solution_hydrogens geom
_atom_sites_solution_primary direct
_atom_sites_solution_secondary difmap
_audit_creation_method SHELXL-97
_cell_angle_alpha 71.537(5)
_cell_angle_beta 70.118(5)
_cell_angle_gamma 86.582(5)
_cell_formula_units_Z 2
_cell_length_a 9.135(5)
_cell_length_b 10.972(5)
_cell_length_c 11.968(5)
_cell_measurement_reflns_used 16158
_cell_measurement_temperature 293(2)
_cell_measurement_theta_max 25.88
_cell_measurement_theta_min 1.91
_cell_volume 1068.4(9)
_computing_cell_refinement X-AREA
_computing_data_collection 'X-AREA (Stoe & Cie, 2001)'
_computing_data_reduction 'X-RED32 (Stoe & Cie, 2001)'
_computing_molecular_graphics 'ORTEPIII (Burnett & Johnson, 1996)'
_computing_publication_material 'WinGX (Farrugia, 1999)'
_computing_structure_refinement 'SHELXL97 (Sheldrick, 1997)'
_computing_structure_solution 'SIR97 (Altomare et al., 1999)'
_diffrn_ambient_temperature 293(2)
_diffrn_detector_area_resol_mean 6.67
_diffrn_measured_fraction_theta_full 0.994
_diffrn_measured_fraction_theta_max 0.994
_diffrn_measurement_device_type 'Stoe IPDS-II'
_diffrn_measurement_method 'rotation method'
_diffrn_radiation_monochromator graphite
_diffrn_radiation_source 'fine-focus sealed tube'
_diffrn_radiation_type MoK\a
_diffrn_radiation_wavelength 0.71069
_diffrn_reflns_av_R_equivalents 0.0000
_diffrn_reflns_av_sigmaI/netI 0.0430
_diffrn_reflns_limit_h_max 11
_diffrn_reflns_limit_h_min -10
_diffrn_reflns_limit_k_max 13
_diffrn_reflns_limit_k_min -12
_diffrn_reflns_limit_l_max 14
_diffrn_reflns_limit_l_min 0
_diffrn_reflns_number 4123
_diffrn_reflns_theta_full 25.87
_diffrn_reflns_theta_max 25.87
_diffrn_reflns_theta_min 1.91
_diffrn_standards_interval_count 0
_diffrn_standards_number 0
_exptl_absorpt_coefficient_mu 1.082
_exptl_absorpt_correction_T_max 0.8190
_exptl_absorpt_correction_T_min 0.4801
_exptl_absorpt_correction_type integration
_exptl_absorpt_process_details 'X-RED32 (Stoe & Cie, 2002)'
_exptl_crystal_colour Colorless
_exptl_crystal_density_diffrn 1.678
_exptl_crystal_density_method 'not measured'
_exptl_crystal_description prism
_exptl_crystal_F_000 554
_exptl_crystal_size_max 0.4
_exptl_crystal_size_mid 0.3
_exptl_crystal_size_min 0.2
_refine_diff_density_max 1.170
_refine_diff_density_min -2.534
_refine_ls_extinction_coef 0.023(2)
_refine_ls_extinction_expression Fc^*^=kFc[1+0.001xFc^2^\l^3^/sin(2\q)]^-1/4^
_refine_ls_extinction_method SHELXL97
_refine_ls_goodness_of_fit_ref 0.967
_refine_ls_hydrogen_treatment mixed
_refine_ls_matrix_type full
_refine_ls_number_parameters 277
_refine_ls_number_reflns 4123
_refine_ls_number_restraints 192
_refine_ls_restrained_S_all 0.956
_refine_ls_R_factor_all 0.0516
_refine_ls_R_factor_gt 0.0440
_refine_ls_shift/su_max 0.000
_refine_ls_shift/su_mean 0.000
_refine_ls_structure_factor_coef Fsqd
_refine_ls_weighting_details 'calc w=1/[\s^2^(Fo^2^)+(0.0878P)^2^] where P=(Fo^2^+2Fc^2^)/3'
_refine_ls_weighting_scheme calc
_refine_ls_wR_factor_gt 0.1157
_refine_ls_wR_factor_ref 0.1179
_reflns_number_gt 3368
_reflns_number_total 4123
_reflns_threshold_expression I>2\s(I)
_cod_data_source_file fa1064.cif
_cod_data_source_block I
_cod_depositor_comments
;
The following automatic conversions were performed:
'_symmetry_cell_setting' value 'Triclinic' changed to 'triclinic'
according to '/home/saulius/struct/CIF-dictionaries/cif_core.dic'
dictionary named 'cif_core.dic' version 2.4.1 from 2010-06-29.

Automatic conversion script
Id: cif_fix_enum 1527 2010-12-29 10:47:43Z saulius 

The following automatic conversions were performed:

'_symmetry_cell_setting' value 'Triclinic' changed to 'triclinic'
according to /home/saulius/struct/CIF-dictionaries/cif_core.dic
dictionary named 'cif_core.dic' version 2.4.1 from 2010-06-29.

Automatic conversion script
Id: cif_fix_values 1715 2011-07-08 13:25:40Z adriana 
;
_cod_database_code 2014130
_cod_database_fobs_code 2014130

loop_
_symmetry_equiv_pos_as_xyz
'x, y, z'
'-x, -y, -z'

loop_
_atom_site_label
_atom_site_fract_x
_atom_site_fract_y
_atom_site_fract_z
_atom_site_U_iso_or_equiv
_atom_site_adp_type
_atom_site_calc_flag
_atom_site_refinement_flags
_atom_site_occupancy
_atom_site_disorder_assembly
_atom_site_disorder_group
_atom_site_type_symbol
Cd1 0.22532(4) 0.28813(3) 0.72935(3) 0.02810(15) Uani d . 1 . . Cd
O1 0.2512(5) 0.2761(4) 0.5343(4) 0.0501(6) Uani d DU 1 . . O
O2 0.0902(5) 0.0773(4) 0.7933(4) 0.0501(6) Uani d DU 1 . . O
O3 0.2163(4) 0.2490(4) 0.9375(3) 0.0407(8) Uani d DU 1 . . O
O4 0.4230(4) 0.4433(3) 0.6900(3) 0.0368(8) Uani d DU 1 . . O
O5 0.1398(4) 0.4937(3) 0.6345(3) 0.0400(8) Uani d DU 1 . . O
O6 0.1266(5) -0.0639(4) 0.6425(4) 0.0493(10) Uani d U 1 . . O
O7 0.0006(5) -0.2045(3) 0.4908(4) 0.0508(10) Uani d U 1 . . O
O8 0.6041(5) 0.4212(4) 1.1553(4) 0.0495(10) Uani d U 1 . . O
O9 0.4516(5) 0.2954(4) 1.0075(4) 0.0500(10) Uani d U 1 . . O
O10 0.1873(6) -0.3195(4) 0.7214(4) 0.0520(10) Uani d D 1 . . O
N1 0.4703(5) 0.1970(4) 0.6580(4) 0.0339(9) Uani d U 1 A . N
N2 -0.0425(5) 0.2951(4) 0.8537(4) 0.0327(9) Uani d U 1 . . N
C1 -0.0737(8) 0.0711(6) 0.8552(6) 0.0546(9) Uani d U 1 . . C
H1A -0.0975 0.0287 0.9443 0.065 Uiso calc R 1 . . H
H1B -0.1246 0.0205 0.8241 0.065 Uiso calc R 1 . . H
C2 -0.1355(6) 0.2040(5) 0.8338(5) 0.0403(11) Uani d U 1 . . C
H2A -0.1367 0.2368 0.7487 0.048 Uiso calc R 1 . . H
H2B -0.2421 0.1984 0.8901 0.048 Uiso calc R 1 . . H
C3 -0.0555(6) 0.2591(6) 0.9875(5) 0.0453(13) Uani d U 1 . . C
H3A -0.0689 0.1663 1.0240 0.054 Uiso calc R 1 . . H
H3B -0.1473 0.2957 1.0321 0.054 Uiso calc R 1 . . H
C4 0.0845(7) 0.3049(6) 1.0036(5) 0.0470(13) Uani d U 1 . . C
H4A 0.0973 0.3980 0.9704 0.056 Uiso calc R 1 . . H
H4B 0.0729 0.2789 1.0917 0.056 Uiso calc R 1 . . H
C5 -0.0950(6) 0.4262(5) 0.8113(5) 0.0438(12) Uani d U 1 . . C
H5A -0.0664 0.4791 0.8527 0.053 Uiso calc R 1 . . H
H5B -0.2078 0.4223 0.8354 0.053 Uiso calc R 1 . . H
C6 -0.0256(6) 0.4877(5) 0.6722(5) 0.0445(12) Uani d U 1 . . C
H6A -0.0589 0.4381 0.6300 0.053 Uiso calc R 1 . . H
H6B -0.0619 0.5738 0.6485 0.053 Uiso calc R 1 . . H
C7 0.5754(6) 0.3984(5) 0.6620(5) 0.0384(11) Uani d U 1 . . C
H7A 0.5969 0.3553 0.7388 0.046 Uiso calc R 1 . . H
H7B 0.6514 0.4700 0.6123 0.046 Uiso calc R 1 . . H
C8 0.5854(6) 0.3069(6) 0.5908(6) 0.0447(12) Uani d U 1 . . C
H8A 0.5705 0.3532 0.5120 0.054 Uiso calc R 1 . . H
H8B 0.6891 0.2745 0.5716 0.054 Uiso calc R 1 . . H
C9 0.3846(7) 0.2144(6) 0.4770(5) 0.0429(12) Uani d U 1 . . C
H9A 0.4621 0.2793 0.4129 0.052 Uiso calc R 1 . . H
H9B 0.3545 0.1610 0.4367 0.052 Uiso calc R 1 . . H
C10 0.4561(7) 0.1314(6) 0.5720(5) 0.0468(13) Uani d U 1 . . C
H10A 0.3919 0.0525 0.6203 0.056 Uiso calc R 1 . . H
H10B 0.5587 0.1085 0.5277 0.056 Uiso calc R 1 . . H
C11 0.5240(8) 0.1089(6) 0.7575(6) 0.0546(9) Uani d DU 1 . . C
H11A 0.6275 0.0842 0.7173 0.065 Uiso calc PR 0.694(6) A 1 H
H11B 0.5344 0.1575 0.8097 0.065 Uiso calc PR 0.694(6) A 1 H
H11C 0.5992 0.1641 0.7623 0.065 Uiso d PR 0.306(6) A 2 H
H11D 0.4337 0.1014 0.8318 0.065 Uiso d PR 0.306(6) A 2 H
C12 -0.0002(6) -0.0929(5) 0.4962(5) 0.0361(11) Uani d U 1 . . C
C13 0.0567(6) -0.0290(5) 0.5645(5) 0.0359(11) Uani d U 1 . . C
C14 0.4775(6) 0.4077(5) 1.0040(5) 0.0329(10) Uani d U 1 . . C
C15 0.5461(6) 0.4637(5) 1.0708(4) 0.0323(10) Uani d U 1 . . C
H1 0.175(6) 0.253(7) 0.529(7) 0.07(2) Uiso d D 1 . . H
H2 0.105(7) 0.039(5) 0.747(4) 0.039(15) Uiso d D 1 . . H
H3 0.288(5) 0.263(6) 0.957(5) 0.040(16) Uiso d D 1 . . H
H4 0.403(8) 0.479(6) 0.744(5) 0.06(2) Uiso d D 1 . . H
H5 0.163(10) 0.542(7) 0.671(7) 0.09(3) Uiso d D 1 . . H
H6 0.169(9) -0.243(3) 0.690(6) 0.07(2) Uiso d D 1 . . H
H7 0.270(7) -0.325(11) 0.736(10) 0.12(4) Uiso d D 1 . . H
C22A 0.4306(11) -0.0067(8) 0.8384(8) 0.0546(9) Uani d PDU 0.694(6) A 1 C
H22A 0.4483 -0.0323 0.9179 0.065 Uiso calc PR 0.694(6) A 1 H
H22B 0.3215 0.0113 0.8543 0.065 Uiso calc PR 0.694(6) A 1 H
O22A 0.4631(7) -0.1110(5) 0.7881(6) 0.0501(6) Uani d PDU 0.694(6) A 1 O
C22B 0.5252 -0.0132 0.7790 0.0546(9) Uani d PDU 0.306(6) A 2 C
H22C 0.6127 -0.0363 0.7174 0.065 Uiso calc PR 0.306(6) A 2 H
H22D 0.4291 -0.0473 0.7799 0.065 Uiso calc PR 0.306(6) A 2 H
O22B 0.5390 -0.0548 0.8922 0.0501(6) Uani d PDU 0.306(6) A 2 O

loop_
_atom_site_aniso_label
_atom_site_aniso_U_11
_atom_site_aniso_U_22
_atom_site_aniso_U_33
_atom_site_aniso_U_12
_atom_site_aniso_U_13
_atom_site_aniso_U_23
Cd1 0.0268(2) 0.0295(2) 0.0308(2) 0.00259(12) -0.01022(13) -0.01297(13)
O1 0.0629(17) 0.0414(14) 0.0572(15) 0.0048(12) -0.0281(13) -0.0222(12)
O2 0.0629(17) 0.0414(14) 0.0572(15) 0.0048(12) -0.0281(13) -0.0222(12)
O3 0.037(2) 0.055(2) 0.0372(19) 0.0018(17) -0.0155(16) -0.0218(17)
O4 0.0325(18) 0.0362(19) 0.049(2) 0.0066(14) -0.0161(15) -0.0215(16)
O5 0.0389(19) 0.0318(19) 0.046(2) 0.0046(15) -0.0139(16) -0.0095(16)
O6 0.072(3) 0.034(2) 0.067(2) 0.0156(19) -0.053(2) -0.0215(18)
O7 0.067(3) 0.0293(19) 0.081(3) 0.0163(18) -0.051(2) -0.0266(19)
O8 0.072(3) 0.045(2) 0.054(2) 0.022(2) -0.046(2) -0.0223(18)
O9 0.069(3) 0.031(2) 0.068(3) 0.0077(18) -0.044(2) -0.0185(18)
O10 0.069(3) 0.041(2) 0.064(3) 0.022(2) -0.042(2) -0.024(2)
N1 0.036(2) 0.029(2) 0.041(2) 0.0091(17) -0.0168(18) -0.0140(17)
N2 0.032(2) 0.032(2) 0.035(2) 0.0022(16) -0.0112(16) -0.0113(17)
C1 0.063(2) 0.0429(19) 0.060(2) 0.0056(18) -0.0284(19) -0.0119(17)
C2 0.031(3) 0.043(3) 0.050(3) 0.002(2) -0.017(2) -0.014(2)
C3 0.038(3) 0.059(4) 0.036(3) 0.005(2) -0.008(2) -0.016(2)
C4 0.047(3) 0.064(4) 0.036(3) 0.005(3) -0.012(2) -0.026(3)
C5 0.032(3) 0.038(3) 0.058(3) 0.011(2) -0.011(2) -0.017(2)
C6 0.038(3) 0.038(3) 0.051(3) 0.007(2) -0.019(2) -0.003(2)
C7 0.029(2) 0.037(3) 0.052(3) 0.000(2) -0.015(2) -0.016(2)
C8 0.032(3) 0.045(3) 0.057(3) 0.006(2) -0.011(2) -0.023(3)
C9 0.050(3) 0.046(3) 0.037(3) 0.003(2) -0.014(2) -0.019(2)
C10 0.053(3) 0.044(3) 0.051(3) 0.011(3) -0.017(3) -0.027(3)
C11 0.063(2) 0.0429(19) 0.060(2) 0.0056(18) -0.0284(19) -0.0119(17)
C12 0.040(3) 0.031(3) 0.048(3) 0.007(2) -0.025(2) -0.016(2)
C13 0.042(3) 0.030(3) 0.046(3) 0.006(2) -0.024(2) -0.017(2)
C14 0.033(2) 0.032(3) 0.038(2) 0.006(2) -0.017(2) -0.014(2)
C15 0.033(2) 0.034(3) 0.035(2) 0.011(2) -0.0154(19) -0.014(2)
C22A 0.063(2) 0.0429(19) 0.060(2) 0.0056(18) -0.0284(19) -0.0119(17)
O22A 0.0629(17) 0.0414(14) 0.0572(15) 0.0048(12) -0.0281(13) -0.0222(12)
C22B 0.063(2) 0.0429(19) 0.060(2) 0.0056(18) -0.0284(19) -0.0119(17)
O22B 0.0629(17) 0.0414(14) 0.0572(15) 0.0048(12) -0.0281(13) -0.0222(12)

loop_
_atom_type_symbol
_atom_type_description
_atom_type_scat_dispersion_real
_atom_type_scat_dispersion_imag
_atom_type_scat_source
C C 0.0033 0.0016 'International Tables Vol C Tables 4.2.6.8 and 6.1.1.4'
H H 0.0000 0.0000 'International Tables Vol C Tables 4.2.6.8 and 6.1.1.4'
N N 0.0061 0.0033 'International Tables Vol C Tables 4.2.6.8 and 6.1.1.4'
O O 0.0106 0.0060 'International Tables Vol C Tables 4.2.6.8 and 6.1.1.4'
Cd Cd -0.8075 1.2024 'International Tables Vol C Tables 4.2.6.8 and 6.1.1.4'

loop_
_geom_angle_atom_site_label_1
_geom_angle_atom_site_label_2
_geom_angle_atom_site_label_3
_geom_angle
_geom_angle_publ_flag
O1 Cd1 O3 166.28(14) yes
O1 Cd1 O4 104.74(14) yes
O3 Cd1 O4 81.38(13) yes
O1 Cd1 N1 73.67(15) yes
O3 Cd1 N1 96.99(13) yes
O4 Cd1 N1 72.97(13) yes
O1 Cd1 O5 78.40(14) yes
O3 Cd1 O5 115.27(13) yes
O4 Cd1 O5 73.66(13) yes
N1 Cd1 O5 128.56(13) yes
O1 Cd1 N2 112.22(15) yes
O3 Cd1 N2 72.78(13) yes
O4 Cd1 N2 123.19(13) yes
N1 Cd1 N2 157.68(14) yes
O5 Cd1 N2 73.42(13) yes
O1 Cd1 O2 80.65(15) yes
O3 Cd1 O2 89.51(14) yes
O4 Cd1 O2 159.51(14) yes
N1 Cd1 O2 90.13(15) yes
O5 Cd1 O2 126.77(14) yes
N2 Cd1 O2 70.41(14) yes
C9 O1 Cd1 116.4(3) ?
C9 O1 H1 112(6) ?
Cd1 O1 H1 115(6) ?
C1 O2 Cd1 115.9(3) ?
C1 O2 H2 107(4) ?
Cd1 O2 H2 121(4) ?
C4 O3 Cd1 110.3(3) ?
C4 O3 H3 107(4) ?
Cd1 O3 H3 125(4) ?
C7 O4 Cd1 114.3(3) ?
C7 O4 H4 113(5) ?
Cd1 O4 H4 113(5) ?
C6 O5 Cd1 109.3(3) ?
C6 O5 H5 106(6) ?
Cd1 O5 H5 103(6) ?
H6 O10 H7 111(9) ?
C10 N1 C8 110.9(4) ?
C10 N1 C11 111.2(4) ?
C8 N1 C11 107.0(4) ?
C10 N1 Cd1 106.4(3) ?
C8 N1 Cd1 105.5(3) ?
C11 N1 Cd1 115.7(3) ?
C2 N2 C5 109.2(4) ?
C2 N2 C3 111.1(4) ?
C5 N2 C3 110.6(4) ?
C2 N2 Cd1 107.8(3) ?
C5 N2 Cd1 109.1(3) ?
C3 N2 Cd1 109.0(3) ?
O2 C1 C2 110.9(5) ?
O2 C1 H1A 109.5 ?
C2 C1 H1A 109.5 ?
O2 C1 H1B 109.5 ?
C2 C1 H1B 109.5 ?
H1A C1 H1B 108.1 ?
N2 C2 C1 113.0(4) ?
N2 C2 H2A 109.0 ?
C1 C2 H2A 109.0 ?
N2 C2 H2B 109.0 ?
C1 C2 H2B 109.0 ?
H2A C2 H2B 107.8 ?
N2 C3 C4 112.3(4) ?
N2 C3 H3A 109.1 ?
C4 C3 H3A 109.1 ?
N2 C3 H3B 109.1 ?
C4 C3 H3B 109.1 ?
H3A C3 H3B 107.9 ?
O3 C4 C3 107.5(4) ?
O3 C4 H4A 110.2 ?
C3 C4 H4A 110.2 ?
O3 C4 H4B 110.2 ?
C3 C4 H4B 110.2 ?
H4A C4 H4B 108.5 ?
N2 C5 C6 112.4(4) ?
N2 C5 H5A 109.1 ?
C6 C5 H5A 109.1 ?
N2 C5 H5B 109.1 ?
C6 C5 H5B 109.1 ?
H5A C5 H5B 107.9 ?
O5 C6 C5 110.1(4) ?
O5 C6 H6A 109.6 ?
C5 C6 H6A 109.6 ?
O5 C6 H6B 109.6 ?
C5 C6 H6B 109.6 ?
H6A C6 H6B 108.2 ?
O4 C7 C8 107.8(4) ?
O4 C7 H7A 110.1 ?
C8 C7 H7A 110.1 ?
O4 C7 H7B 110.1 ?
C8 C7 H7B 110.1 ?
H7A C7 H7B 108.5 ?
N1 C8 C7 113.8(4) ?
N1 C8 H8A 108.8 ?
C7 C8 H8A 108.8 ?
N1 C8 H8B 108.8 ?
C7 C8 H8B 108.8 ?
H8A C8 H8B 107.7 ?
O1 C9 C10 111.9(4) ?
O1 C9 H9A 109.2 ?
C10 C9 H9A 109.2 ?
O1 C9 H9B 109.2 ?
C10 C9 H9B 109.2 ?
H9A C9 H9B 107.9 ?
N1 C10 C9 112.6(4) ?
N1 C10 H10A 109.1 ?
C9 C10 H10A 109.1 ?
N1 C10 H10B 109.1 ?
C9 C10 H10B 109.1 ?
H10A C10 H10B 107.8 ?
C22B C11 N1 122.7(5) ?
C22A C11 N1 118.3(6) ?
C22A C11 H11A 107.7 ?
N1 C11 H11A 107.7 ?
C22B C11 H11B 128.3 ?
C22A C11 H11B 107.7 ?
N1 C11 H11B 107.7 ?
H11A C11 H11B 107.1 ?
C22B C11 H11C 127.6 ?
C22A C11 H11C 136.4 ?
N1 C11 H11C 101.9 ?
N1 C11 H11D 101.6 ?
H11A C11 H11D 150.5 ?
H11C C11 H11D 104.7 ?
O7 C12 C13 135.2(5) ?
O6 C13 C12 134.9(5) ?
O9 C14 C15 135.0(4) ?
O8 C15 C14 135.6(5) ?
O22A C22A C11 113.4(7) ?
O22A C22A H11D 154.0 ?
O22A C22A H22A 108.9 ?
C11 C22A H22A 108.9 ?
O22A C22A H22B 108.9 ?
C11 C22A H22B 108.9 ?
H22A C22A H22B 107.7 ?
C11 C22B O22B 102.0(3) ?
C11 C22B H22C 111.4 ?
O22B C22B H22C 111.4 ?
C11 C22B H22D 111.4 ?
O22B C22B H22D 111.4 ?
H22C C22B H22D 109.2 ?

loop_
_geom_bond_atom_site_label_1
_geom_bond_atom_site_label_2
_geom_bond_site_symmetry_2
_geom_bond_distance
_geom_bond_publ_flag
Cd1 O1 . 2.310(4) yes
Cd1 O3 . 2.363(4) yes
Cd1 O4 . 2.379(4) yes
Cd1 N1 . 2.390(4) yes
Cd1 O5 . 2.399(4) yes
Cd1 N2 . 2.404(4) yes
Cd1 O2 . 2.457(4) yes
O1 C9 . 1.428(7) ?
O1 H1 . 0.78(3) ?
O2 C1 . 1.421(8) ?
O2 H2 . 0.77(3) ?
O3 C4 . 1.422(7) ?
O3 H3 . 0.81(3) ?
O4 C7 . 1.414(6) ?
O4 H4 . 0.82(3) ?
O5 C6 . 1.422(6) ?
O5 H5 . 0.86(9) ?
O6 C13 . 1.256(6) yes
O7 C12 . 1.246(6) yes
O8 C15 . 1.248(6) yes
O9 C14 . 1.253(6) yes
O10 H6 . 0.83(3) ?
O10 H7 . 0.83(8) ?
N1 C10 . 1.471(7) ?
N1 C8 . 1.473(7) ?
N1 C11 . 1.485(7) ?
N2 C2 . 1.472(6) ?
N2 C5 . 1.475(7) ?
N2 C3 . 1.486(6) ?
C1 C2 . 1.509(8) ?
C1 H1A . 0.9700 ?
C1 H1B . 0.9700 ?
C2 H2A . 0.9700 ?
C2 H2B . 0.9700 ?
C3 C4 . 1.494(8) ?
C3 H3A . 0.9700 ?
C3 H3B . 0.9700 ?
C4 H4A . 0.9700 ?
C4 H4B . 0.9700 ?
C5 C6 . 1.500(8) ?
C5 H5A . 0.9700 ?
C5 H5B . 0.9700 ?
C6 H6A . 0.9700 ?
C6 H6B . 0.9700 ?
C7 C8 . 1.490(7) ?
C7 H7A . 0.9700 ?
C7 H7B . 0.9700 ?
C8 H8A . 0.9700 ?
C8 H8B . 0.9700 ?
C9 C10 . 1.526(8) ?
C9 H9A . 0.9700 ?
C9 H9B . 0.9700 ?
C10 H10A . 0.9700 ?
C10 H10B . 0.9700 ?
C11 C22B . 1.282(6) ?
C11 C22A . 1.437(10) ?
C11 H11A . 0.9700 ?
C11 H11B . 0.9700 ?
C11 H11C . 0.9701 ?
C11 H11D . 0.9700 ?
C12 C13 . 1.458(7) yes
C14 C15 . 1.451(6) yes
C22A O22A . 1.426(9) ?
C22A H11D . 1.1645 ?
C22A H22A . 0.9700 ?
C22A H22B . 0.9700 ?
C22B O22B . 1.3333(5) ?
C22B H22C . 0.9700 ?
C22B H22D . 0.9700 ?

loop_
_geom_hbond_atom_site_label_D
_geom_hbond_atom_site_label_H
_geom_hbond_atom_site_label_A
_geom_hbond_site_symmetry_A
_geom_hbond_distance_DH
_geom_hbond_distance_HA
_geom_hbond_distance_DA
_geom_hbond_angle_DHA
O10 H7 O8 2_657 0.83(8) 2.03(6) 2.770(5) 148(10)
O10 H6 O6 . 0.83(3) 1.92(3) 2.749(6) 171(7)
O3 H3 O9 . 0.81(3) 1.88(3) 2.685(5) 179(6)
O4 H4 O8 2_667 0.82(3) 1.86(3) 2.662(5) 168(7)
O5 H5 O10 1_565 0.86(9) 1.85(4) 2.690(6) 164(9)
O1 H1 O7 2_556 0.78(3) 1.83(7) 2.614(6) 177(8)
O2 H2 O6 . 0.77(3) 1.89(3) 2.658(6) 176(6)

loop_
_geom_torsion_atom_site_label_1
_geom_torsion_atom_site_label_2
_geom_torsion_atom_site_label_3
_geom_torsion_atom_site_label_4
_geom_torsion
_geom_torsion_publ_flag
O3 Cd1 O1 C9 -43.3(8) ?
O4 Cd1 O1 C9 71.8(4) ?
N1 Cd1 O1 C9 4.9(4) ?
O5 Cd1 O1 C9 141.2(4) ?
N2 Cd1 O1 C9 -152.3(4) ?
O2 Cd1 O1 C9 -88.0(4) ?
O1 Cd1 O2 C1 -110.7(4) ?
O3 Cd1 O2 C1 78.9(4) ?
O4 Cd1 O2 C1 142.1(4) ?
N1 Cd1 O2 C1 175.9(4) ?
O5 Cd1 O2 C1 -42.8(4) ?
N2 Cd1 O2 C1 7.1(4) ?
O1 Cd1 O3 C4 -139.1(6) ?
O4 Cd1 O3 C4 103.3(4) ?
N1 Cd1 O3 C4 174.8(4) ?
O5 Cd1 O3 C4 36.0(4) ?
N2 Cd1 O3 C4 -25.6(3) ?
O2 Cd1 O3 C4 -95.2(4) ?
O1 Cd1 O4 C7 -75.0(3) ?
O3 Cd1 O4 C7 92.5(3) ?
N1 Cd1 O4 C7 -7.6(3) ?
O5 Cd1 O4 C7 -147.9(3) ?
N2 Cd1 O4 C7 155.3(3) ?
O2 Cd1 O4 C7 28.0(6) ?
O1 Cd1 O5 C6 96.5(4) ?
O3 Cd1 O5 C6 -82.3(4) ?
O4 Cd1 O5 C6 -154.2(4) ?
N1 Cd1 O5 C6 154.5(3) ?
N2 Cd1 O5 C6 -21.1(3) ?
O2 Cd1 O5 C6 27.6(4) ?
O1 Cd1 N1 C10 -27.2(3) ?
O3 Cd1 N1 C10 142.5(3) ?
O4 Cd1 N1 C10 -138.8(3) ?
O5 Cd1 N1 C10 -87.1(4) ?
N2 Cd1 N1 C10 81.7(5) ?
O2 Cd1 N1 C10 53.0(3) ?
O1 Cd1 N1 C8 90.7(3) ?
O3 Cd1 N1 C8 -99.6(3) ?
O4 Cd1 N1 C8 -20.9(3) ?
O5 Cd1 N1 C8 30.8(4) ?
N2 Cd1 N1 C8 -160.4(4) ?
O2 Cd1 N1 C8 170.9(3) ?
O1 Cd1 N1 C11 -151.2(4) ?
O3 Cd1 N1 C11 18.5(4) ?
O4 Cd1 N1 C11 97.2(4) ?
O5 Cd1 N1 C11 148.9(3) ?
N2 Cd1 N1 C11 -42.4(6) ?
O2 Cd1 N1 C11 -71.0(4) ?
O1 Cd1 N2 C2 40.6(3) ?
O3 Cd1 N2 C2 -125.8(3) ?
O4 Cd1 N2 C2 167.2(3) ?
N1 Cd1 N2 C2 -60.6(5) ?
O5 Cd1 N2 C2 110.2(3) ?
O2 Cd1 N2 C2 -30.0(3) ?
O1 Cd1 N2 C5 -77.9(4) ?
O3 Cd1 N2 C5 115.7(4) ?
O4 Cd1 N2 C5 48.7(4) ?
N1 Cd1 N2 C5 -179.1(4) ?
O5 Cd1 N2 C5 -8.2(3) ?
O2 Cd1 N2 C5 -148.5(4) ?
O1 Cd1 N2 C3 161.3(3) ?
O3 Cd1 N2 C3 -5.1(3) ?
O4 Cd1 N2 C3 -72.1(4) ?
N1 Cd1 N2 C3 60.1(5) ?
O5 Cd1 N2 C3 -129.1(4) ?
O2 Cd1 N2 C3 90.7(3) ?
Cd1 O2 C1 C2 17.1(6) ?
C5 N2 C2 C1 170.9(5) ?
C3 N2 C2 C1 -66.9(6) ?
Cd1 N2 C2 C1 52.5(5) ?
O2 C1 C2 N2 -47.1(7) ?
C2 N2 C3 C4 153.2(5) ?
C5 N2 C3 C4 -85.4(6) ?
Cd1 N2 C3 C4 34.6(5) ?
Cd1 O3 C4 C3 52.0(5) ?
N2 C3 C4 O3 -59.1(6) ?
C2 N2 C5 C6 -81.3(5) ?
C3 N2 C5 C6 156.2(5) ?
Cd1 N2 C5 C6 36.3(5) ?
Cd1 O5 C6 C5 47.7(5) ?
N2 C5 C6 O5 -58.5(6) ?
Cd1 O4 C7 C8 34.4(5) ?
C10 N1 C8 C7 164.2(4) ?
C11 N1 C8 C7 -74.4(6) ?
Cd1 N1 C8 C7 49.3(5) ?
O4 C7 C8 N1 -57.9(6) ?
Cd1 O1 C9 C10 18.2(6) ?
C8 N1 C10 C9 -67.2(6) ?
C11 N1 C10 C9 173.9(5) ?
Cd1 N1 C10 C9 47.1(5) ?
O1 C9 C10 N1 -45.1(7) ?
C10 N1 C11 C22B -13.5(8) ?
C8 N1 C11 C22B -134.7(5) ?
Cd1 N1 C11 C22B 108.1(5) ?
C10 N1 C11 C22A -59.4(8) ?
C8 N1 C11 C22A 179.4(6) ?
Cd1 N1 C11 C22A 62.2(7) ?
O7 C12 C13 O6 -0.2(12) yes
O9 C14 C15 O8 0.0(11) yes
C22B C11 C22A O22A -23.0(4) ?
N1 C11 C22A O22A 85.2(8) ?
C22A C11 C22B O22B -67.6(6) ?
N1 C11 C22B O22B -163.8(5) ?
